data_7107262
loop_
_publ_author_name
'Michael Schettini'
'Guang Wu'
'Trevor Hayton'

_publ_section_title
;
 Synthesis and reactivity of a uranyl-imidazolyl complex
;
_journal_name_full Chem.Commun.
_journal_page_first 1484
_journal_paper_doi 10.1039/c1cc13192c
_journal_volume 48
_journal_year 2012
_chemical_formula_sum 'C45 H67 Cl Co N8 O3 U'
_chemical_formula_weight 1100.48
_chemical_name_systematic
;
Uranyl(VI) Ar2nacnac Bis(N-MeIm) Cobalt(II) Chloride MeIm
;
_space_group_IT_number 11
_symmetry_cell_setting monoclinic
_symmetry_space_group_name_Hall '-P 2yb'
_symmetry_space_group_name_H-M 'P 1 21/m 1'
_atom_sites_solution_hydrogens geom
_atom_sites_solution_primary direct
_atom_sites_solution_secondary difmap
_audit_creation_method SHELXL-97
_cell_angle_alpha 90.00
_cell_angle_beta 104.7780(10)
_cell_angle_gamma 90.00
_cell_formula_units_Z 2
_cell_length_a 8.9376(4)
_cell_length_b 21.3006(10)
_cell_length_c 12.9545(6)
_cell_measurement_temperature 150(2)
_cell_volume 2384.65(19)
_computing_structure_refinement 'SHELXL-97 (Sheldrick, 2008)'
_computing_structure_solution 'SHELXS-97 (Sheldrick, 2008)'
_diffrn_ambient_temperature 150(2)
_diffrn_measured_fraction_theta_full 0.955
_diffrn_measured_fraction_theta_max 0.955
_diffrn_radiation_monochromator graphite
_diffrn_radiation_source 'fine-focus sealed tube'
_diffrn_radiation_type MoK\a
_diffrn_radiation_wavelength 0.71073
_diffrn_reflns_av_R_equivalents 0.1291
_diffrn_reflns_av_sigmaI/netI 0.0806
_diffrn_reflns_limit_h_max 11
_diffrn_reflns_limit_h_min -10
_diffrn_reflns_limit_k_max 26
_diffrn_reflns_limit_k_min -27
_diffrn_reflns_limit_l_max 16
_diffrn_reflns_limit_l_min -16
_diffrn_reflns_number 21198
_diffrn_reflns_theta_full 27.48
_diffrn_reflns_theta_max 27.48
_diffrn_reflns_theta_min 1.63
_exptl_absorpt_coefficient_mu 3.841
_exptl_absorpt_correction_T_max 0.386
_exptl_absorpt_correction_T_min 0.224
_exptl_absorpt_correction_type empirical
_exptl_absorpt_process_details 'Psi Scan'
_exptl_crystal_colour Green
_exptl_crystal_density_diffrn 1.533
_exptl_crystal_density_method 'not measured'
_exptl_crystal_description Plates
_exptl_crystal_F_000 1106
_exptl_crystal_size_max 0.8
_exptl_crystal_size_mid 0.4
_exptl_crystal_size_min 0.05
_refine_diff_density_max 2.404
_refine_diff_density_min -1.983
_refine_diff_density_rms 0.190
_refine_ls_extinction_method none
_refine_ls_goodness_of_fit_ref 1.004
_refine_ls_hydrogen_treatment mixed
_refine_ls_matrix_type full
_refine_ls_number_parameters 320
_refine_ls_number_reflns 5365
_refine_ls_number_restraints 9
_refine_ls_restrained_S_all 1.044
_refine_ls_R_factor_all 0.0527
_refine_ls_R_factor_gt 0.0408
_refine_ls_shift/su_max 0.100
_refine_ls_shift/su_mean 0.006
_refine_ls_structure_factor_coef Fsqd
_refine_ls_weighting_details 'calc w=1/[\s^2^(Fo^2^)+(0.0514P)^2^+0.0000P] where P=(Fo^2^+2Fc^2^)/3'
_refine_ls_weighting_scheme calc
_refine_ls_wR_factor_gt 0.0963
_refine_ls_wR_factor_ref 0.1018
_reflns_number_gt 4524
_reflns_number_total 5365
_reflns_threshold_expression >2sigma(I)
_cod_data_source_file c1cc13192c.txt
_cod_data_source_block 4
_cod_original_sg_symbol_H-M P2(1)/m
_cod_database_code 7107262

loop_
_symmetry_equiv_pos_as_xyz
'x, y, z'
'-x, y+1/2, -z'
'-x, -y, -z'
'x, -y-1/2, z'

loop_
_atom_site_label
_atom_site_type_symbol
_atom_site_fract_x
_atom_site_fract_y
_atom_site_fract_z
_atom_site_U_iso_or_equiv
_atom_site_adp_type
_atom_site_occupancy
_atom_site_symmetry_multiplicity
_atom_site_calc_flag
_atom_site_refinement_flags
_atom_site_disorder_assembly
_atom_site_disorder_group
U1 U 0.57999(3) 0.7500 0.774014(18) 0.01679(10) Uani 1 2 d S . 1
Co1 Co 0.34784(11) 0.7500 0.46958(7) 0.0282(2) Uani 1 2 d S . 1
Cl1 Cl 0.3006(2) 0.7500 0.28420(14) 0.0405(5) Uani 1 2 d S . 1
O1 O 0.3751(5) 0.7500 0.7373(4) 0.0222(10) Uani 1 2 d S . 1
O2 O 0.7844(5) 0.7500 0.8059(4) 0.0224(10) Uani 1 2 d S . 1
N1 N 0.5761(4) 0.68215(17) 0.9244(3) 0.0153(7) Uani 1 1 d . . 1
N2 N 0.5861(5) 0.67671(18) 0.6313(3) 0.0216(9) Uani 1 1 d . . 1
C1 C 0.6290(5) 0.6209(2) 0.9030(3) 0.0160(9) Uani 1 1 d . . 1
C13 C 0.5146(5) 0.6908(2) 1.0075(3) 0.0171(9) Uani 1 1 d . . 1
N4 N 0.1240(7) 0.7500 0.4789(5) 0.0343(16) Uani 1 2 d S . 1
C14 C 0.4753(7) 0.7500 1.0387(5) 0.0184(13) Uani 1 2 d S . 1
H14 H 0.4143 0.7500 1.0871 0.022 Uiso 1 2 calc SR . 1
C6 C 0.7893(6) 0.6082(2) 0.9351(4) 0.0214(10) Uani 1 1 d . . 1
C3 C 0.5830(6) 0.5182(2) 0.8225(4) 0.0250(11) Uani 1 1 d . . 1
H3 H 0.5155 0.4877 0.7860 0.030 Uiso 1 1 calc R . 1
C2 C 0.5226(6) 0.5756(2) 0.8465(4) 0.0198(10) Uani 1 1 d . . 1
C5 C 0.8410(6) 0.5506(2) 0.9083(4) 0.0260(11) Uani 1 1 d . . 1
H5 H 0.9462 0.5415 0.9288 0.031 Uiso 1 1 calc R . 1
C7 C 0.3489(6) 0.5849(2) 0.8144(4) 0.0230(10) Uani 1 1 d . . 1
H7 H 0.325(6) 0.624(3) 0.847(4) 0.028 Uiso 1 1 calc . A 1
N5 N -0.1302(7) 0.7500 0.4210(5) 0.0394(17) Uani 1 2 d S . 1
C16 C 0.4862(6) 0.6757(2) 0.5332(4) 0.0268(11) Uani 1 1 d . . 1
C15 C 0.4911(6) 0.6360(2) 1.0748(4) 0.0220(10) Uani 1 1 d . . 1
H15A H 0.4238 0.6059 1.0309 0.033 Uiso 1 1 calc R . 1
H15B H 0.4455 0.6504 1.1301 0.033 Uiso 1 1 calc R . 1
H15C H 0.5891 0.6167 1.1065 0.033 Uiso 1 1 calc R . 1
C4 C 0.7386(6) 0.5059(2) 0.8513(4) 0.0284(11) Uani 1 1 d . . 1
H4 H 0.7759 0.4679 0.8328 0.034 Uiso 1 1 calc R . 1
C8 C 0.2653(6) 0.5312(3) 0.8546(4) 0.0326(12) Uani 1 1 d . . 1
H8A H 0.2825 0.4927 0.8208 0.049 Uiso 1 1 calc R . 1
H8B H 0.1564 0.5399 0.8379 0.049 Uiso 1 1 calc R . 1
H8C H 0.3045 0.5272 0.9306 0.049 Uiso 1 1 calc R . 1
C9 C 0.2852(6) 0.5900(3) 0.6920(4) 0.0328(12) Uani 1 1 d . . 1
H9A H 0.3263 0.6269 0.6668 0.049 Uiso 1 1 calc R . 1
H9B H 0.1744 0.5926 0.6746 0.049 Uiso 1 1 calc R . 1
H9C H 0.3154 0.5536 0.6586 0.049 Uiso 1 1 calc R . 1
C10 C 0.9021(6) 0.6547(3) 1.0013(4) 0.0262(11) Uani 1 1 d . . 1
H10 H 0.853(6) 0.696(3) 0.991(4) 0.031 Uiso 1 1 calc . B 1
N3 N 0.5181(8) 0.6228(2) 0.4847(4) 0.0480(15) Uani 1 1 d . . 1
C20 C 0.0029(9) 0.7500 0.3938(6) 0.040(2) Uani 1 2 d S . 1
H20 H 0.0109 0.7500 0.3237 0.048 Uiso 1 2 calc SR . 1
C11 C 0.9345(7) 0.6388(3) 1.1205(4) 0.0412(14) Uani 1 1 d . . 1
H11A H 0.8402 0.6418 1.1428 0.062 Uiso 1 1 calc R . 1
H11B H 1.0090 0.6678 1.1609 0.062 Uiso 1 1 calc R . 1
H11C H 0.9745 0.5968 1.1323 0.062 Uiso 1 1 calc R . 1
C18 C 0.6800(8) 0.6243(3) 0.6419(5) 0.0422(16) Uani 1 1 d . . 1
H18 H 0.7586 0.6138 0.7017 0.051 Uiso 1 1 calc R . 1
C12 C 1.0542(6) 0.6590(3) 0.9673(5) 0.0412(14) Uani 1 1 d . . 1
H12A H 1.1077 0.6196 0.9808 0.062 Uiso 1 1 calc R . 1
H12B H 1.1178 0.6915 1.0075 0.062 Uiso 1 1 calc R . 1
H12C H 1.0322 0.6686 0.8926 0.062 Uiso 1 1 calc R . 1
C22 C 0.0594(10) 0.7500 0.5651(7) 0.047(2) Uani 1 2 d S . 1
H22 H 0.1138 0.7500 0.6366 0.056 Uiso 1 2 calc SR . 1
C21 C -0.0972(10) 0.7500 0.5278(7) 0.045(2) Uani 1 2 d S . 1
H21 H -0.1685 0.7500 0.5690 0.054 Uiso 1 2 calc SR . 1
O3 O 1.0424(9) 0.4950(5) 0.5020(9) 0.039(2) Uani 0.50 1 d PD . 1
C17 C 0.6381(11) 0.5912(3) 0.5510(5) 0.068(3) Uani 1 1 d . . 1
H17 H 0.6823 0.5539 0.5359 0.081 Uiso 1 1 calc R . 1
C23 C -0.2832(10) 0.7500 0.3453(8) 0.058(3) Uani 1 2 d SD . 1
H23A H -0.2718 0.7449 0.2741 0.087 Uiso 0.50 1 calc PRD . 1
H23B H -0.3344 0.7891 0.3504 0.087 Uiso 0.50 1 calc PRD . 1
H23C H -0.3437 0.7160 0.3619 0.087 Uiso 0.50 1 calc PR . 1
C19 C 0.4449(14) 0.6020(4) 0.3772(5) 0.086(3) Uani 1 1 d . . 1
H19A H 0.3603 0.6295 0.3460 0.129 Uiso 1 1 calc R . 1
H19B H 0.4069 0.5600 0.3793 0.129 Uiso 1 1 calc R . 1
H19C H 0.5191 0.6028 0.3351 0.129 Uiso 1 1 calc R . 1
C24 C 0.9558(17) 0.4668(6) 0.5683(11) 0.047(3) Uani 0.50 1 d PD . 1
C25 C 1.027(2) 0.4035(6) 0.6061(13) 0.065(5) Uani 0.50 1 d PD C 1
C26 C 1.0278(18) 0.4449(7) 0.5481(13) 0.061(5) Uani 0.50 1 d PD . 1
C27 C 0.918(2) 0.4259(8) 0.6096(13) 0.068(5) Uani 0.50 1 d PD D 1

loop_
_atom_site_aniso_label
_atom_site_aniso_U_11
_atom_site_aniso_U_22
_atom_site_aniso_U_33
_atom_site_aniso_U_23
_atom_site_aniso_U_13
_atom_site_aniso_U_12
U1 0.02352(14) 0.01262(13) 0.01770(14) 0.000 0.01158(9) 0.000
Co1 0.0235(5) 0.0427(6) 0.0216(5) 0.000 0.0117(4) 0.000
Cl1 0.0290(9) 0.0747(16) 0.0199(8) 0.000 0.0105(7) 0.000
O1 0.011(2) 0.021(2) 0.036(3) 0.000 0.0078(19) 0.000
O2 0.022(2) 0.020(2) 0.032(3) 0.000 0.019(2) 0.000
N1 0.0261(19) 0.0065(17) 0.0163(18) 0.0027(14) 0.0110(15) -0.0004(15)
N2 0.035(2) 0.013(2) 0.022(2) -0.0028(16) 0.0166(17) 0.0027(17)
C1 0.027(2) 0.006(2) 0.018(2) -0.0008(16) 0.0112(18) -0.0015(18)
C13 0.017(2) 0.014(2) 0.021(2) 0.0038(18) 0.0071(17) 0.0014(18)
N4 0.027(3) 0.050(4) 0.030(3) 0.000 0.014(3) 0.000
C14 0.019(3) 0.020(3) 0.021(3) 0.000 0.014(3) 0.000
C6 0.031(3) 0.014(2) 0.023(2) 0.0029(19) 0.013(2) 0.006(2)
C3 0.044(3) 0.012(2) 0.022(2) -0.0044(19) 0.015(2) -0.001(2)
C2 0.031(3) 0.012(2) 0.020(2) 0.0003(18) 0.0136(19) 0.0013(19)
C5 0.032(3) 0.018(2) 0.031(3) 0.008(2) 0.013(2) 0.010(2)
C7 0.029(3) 0.013(2) 0.031(3) -0.004(2) 0.014(2) -0.005(2)
N5 0.023(3) 0.056(5) 0.039(4) 0.000 0.007(3) 0.000
C16 0.038(3) 0.023(3) 0.026(3) -0.007(2) 0.019(2) -0.011(2)
C15 0.035(3) 0.014(2) 0.022(2) 0.0048(19) 0.016(2) 0.002(2)
C4 0.042(3) 0.014(2) 0.034(3) 0.004(2) 0.020(2) 0.009(2)
C8 0.037(3) 0.026(3) 0.038(3) -0.001(2) 0.017(2) -0.007(2)
C9 0.033(3) 0.033(3) 0.032(3) -0.002(2) 0.007(2) -0.008(2)
C10 0.023(2) 0.021(3) 0.035(3) 0.002(2) 0.008(2) 0.003(2)
N3 0.107(5) 0.018(2) 0.025(2) -0.005(2) 0.027(3) -0.008(3)
C20 0.033(4) 0.061(6) 0.031(4) 0.000 0.018(3) 0.000
C11 0.040(3) 0.044(4) 0.036(3) -0.002(3) 0.002(3) -0.005(3)
C18 0.073(4) 0.026(3) 0.039(3) 0.012(3) 0.036(3) 0.022(3)
C12 0.031(3) 0.037(3) 0.059(4) 0.001(3) 0.016(3) -0.003(3)
C22 0.038(5) 0.069(7) 0.040(5) 0.000 0.022(4) 0.000
C21 0.033(4) 0.061(6) 0.048(5) 0.000 0.024(4) 0.000
O3 0.050(7) 0.028(5) 0.043(4) -0.002(4) 0.019(6) -0.004(6)
C17 0.155(8) 0.024(3) 0.043(4) 0.008(3) 0.059(5) 0.034(4)
C23 0.033(5) 0.085(8) 0.054(6) 0.000 0.008(4) 0.000
C19 0.197(11) 0.035(4) 0.028(3) -0.019(3) 0.034(5) -0.031(5)
C24 0.056(9) 0.038(8) 0.047(8) 0.004(7) 0.011(7) -0.007(7)
C25 0.106(15) 0.033(8) 0.059(10) 0.018(7) 0.025(10) 0.005(9)
C26 0.051(9) 0.058(11) 0.069(11) -0.024(10) 0.008(8) 0.006(8)
C27 0.107(14) 0.038(9) 0.068(11) 0.019(8) 0.035(10) 0.003(10)

loop_
_atom_type_symbol
_atom_type_description
_atom_type_scat_dispersion_real
_atom_type_scat_dispersion_imag
_atom_type_scat_source
C C 0.0033 0.0016 'International Tables Vol C Tables 4.2.6.8 and 6.1.1.4'
H H 0.0000 0.0000 'International Tables Vol C Tables 4.2.6.8 and 6.1.1.4'
N N 0.0061 0.0033 'International Tables Vol C Tables 4.2.6.8 and 6.1.1.4'
O O 0.0106 0.0060 'International Tables Vol C Tables 4.2.6.8 and 6.1.1.4'
Cl Cl 0.1484 0.1585 'International Tables Vol C Tables 4.2.6.8 and 6.1.1.4'
Co Co 0.3494 0.9721 'International Tables Vol C Tables 4.2.6.8 and 6.1.1.4'
U U -9.6767 9.6646 'International Tables Vol C Tables 4.2.6.8 and 6.1.1.4'

loop_
_geom_angle_atom_site_label_1
_geom_angle_atom_site_label_2
_geom_angle_atom_site_label_3
_geom_angle
_geom_angle_site_symmetry_1
_geom_angle_site_symmetry_3
O2 U1 O1 178.0(2) . .
O2 U1 N2 87.46(15) . .
O1 U1 N2 91.01(15) . .
O2 U1 N2 87.46(15) . 4_575
O1 U1 N2 91.01(15) . 4_575
N2 U1 N2 79.91(18) . 4_575
O2 U1 N1 92.17(15) . 4_575
O1 U1 N1 89.44(15) . 4_575
N2 U1 N1 176.44(12) . 4_575
N2 U1 N1 103.61(13) 4_575 4_575
O2 U1 N1 92.17(15) . .
O1 U1 N1 89.43(15) . .
N2 U1 N1 103.61(13) . .
N2 U1 N1 176.44(12) 4_575 .
N1 U1 N1 72.86(17) 4_575 .
N4 Co1 C16 118.57(16) . .
N4 Co1 C16 118.57(16) . 4_575
C16 Co1 C16 101.2(3) . 4_575
N4 Co1 Cl1 97.98(19) . .
C16 Co1 Cl1 110.31(13) . .
C16 Co1 Cl1 110.31(13) 4_575 .
C13 N1 C1 120.1(4) . .
C13 N1 U1 130.9(3) . .
C1 N1 U1 108.1(2) . .
C16 N2 C18 108.6(4) . .
C16 N2 U1 125.9(3) . .
C18 N2 U1 125.0(4) . .
C6 C1 C2 121.1(4) . .
C6 C1 N1 118.4(4) . .
C2 C1 N1 120.4(4) . .
N1 C13 C14 122.7(4) . .
N1 C13 C15 120.4(4) . .
C14 C13 C15 116.8(4) . .
C20 N4 C22 104.4(7) . .
C20 N4 Co1 123.7(5) . .
C22 N4 Co1 131.9(6) . .
C13 C14 C13 129.2(5) 4_575 .
C13 C14 H14 115.4 4_575 .
C13 C14 H14 115.4 . .
C5 C6 C1 118.3(5) . .
C5 C6 C10 120.3(5) . .
C1 C6 C10 121.3(4) . .
C4 C3 C2 121.9(5) . .
C4 C3 H3 119.1 . .
C2 C3 H3 119.1 . .
C3 C2 C1 117.5(4) . .
C3 C2 C7 118.6(4) . .
C1 C2 C7 123.9(4) . .
C6 C5 C4 121.4(5) . .
C6 C5 H5 119.3 . .
C4 C5 H5 119.3 . .
C2 C7 C8 111.4(4) . .
C2 C7 C9 112.0(4) . .
C8 C7 C9 108.6(4) . .
C2 C7 H7 108(3) . .
C8 C7 H7 108(3) . .
C9 C7 H7 108(3) . .
C20 N5 C21 107.4(7) . .
C20 N5 C23 124.8(8) . .
C21 N5 C23 127.8(7) . .
N2 C16 N3 106.3(5) . .
N2 C16 Co1 123.5(4) . .
N3 C16 Co1 129.2(4) . .
C3 C4 C5 119.8(5) . .
C3 C4 H4 120.1 . .
C5 C4 H4 120.1 . .
C6 C10 C12 112.8(4) . .
C6 C10 C11 110.6(4) . .
C12 C10 C11 110.4(5) . .
C6 C10 H10 108(3) . .
C12 C10 H10 108(3) . .
C11 C10 H10 107(3) . .
C16 N3 C17 110.0(5) . .
C16 N3 C19 127.0(7) . .
C17 N3 C19 122.9(6) . .
N5 C20 N4 112.1(7) . .
N5 C20 H20 124.0 . .
N4 C20 H20 124.0 . .
C17 C18 N2 108.1(6) . .
C17 C18 H18 126.0 . .
N2 C18 H18 125.9 . .
C21 C22 N4 108.5(8) . .
C21 C22 H22 125.7 . .
N4 C22 H22 125.7 . .
N5 C21 C22 107.6(7) . .
N5 C21 H21 126.2 . .
C22 C21 H21 126.2 . .
O3 O3 C24 88.0(16) 3_766 3_766
O3 O3 C26 92.8(16) 3_766 .
C24 O3 C26 161.7(15) 3_766 .
O3 O3 C24 59.1(13) 3_766 .
C24 O3 C24 147.1(7) 3_766 .
C26 O3 C24 38.0(8) . .
O3 O3 C26 56.1(13) 3_766 3_766
C24 O3 C26 36.2(8) 3_766 3_766
C26 O3 C26 148.8(7) . 3_766
C24 O3 C26 112.9(8) . 3_766
C18 C17 N3 106.9(5) . .
C18 C17 H17 126.5 . .
N3 C17 H17 126.5 . .
O3 C24 O3 32.9(7) 3_766 .
O3 C24 C25 138.3(14) 3_766 .
O3 C24 C25 108.6(12) . .
O3 C26 C27 131.4(15) . .
O3 C26 O3 31.2(7) . 3_766
C27 C26 O3 101.8(13) . 3_766

loop_
_geom_bond_atom_site_label_1
_geom_bond_atom_site_label_2
_geom_bond_distance
_geom_bond_site_symmetry_2
U1 O2 1.767(5) .
U1 O1 1.771(4) .
U1 N2 2.431(4) .
U1 N2 2.431(4) 4_575
U1 N1 2.434(3) 4_575
U1 N1 2.434(3) .
Co1 N4 2.034(6) .
Co1 C16 2.047(6) .
Co1 C16 2.047(6) 4_575
Co1 Cl1 2.3300(19) .
N1 C13 1.340(5) .
N1 C1 1.438(5) .
N2 C16 1.354(7) .
N2 C18 1.383(7) .
C1 C6 1.412(7) .
C1 C2 1.421(7) .
C13 C14 1.397(5) .
C13 C15 1.503(6) .
N4 C20 1.333(10) .
N4 C22 1.382(9) .
C14 C13 1.397(5) 4_575
C14 H14 0.9300 .
C6 C5 1.386(7) .
C6 C10 1.514(7) .
C3 C4 1.371(7) .
C3 C2 1.403(7) .
C3 H3 0.9300 .
C2 C7 1.514(7) .
C5 C4 1.394(8) .
C5 H5 0.9300 .
C7 C8 1.529(7) .
C7 C9 1.545(7) .
C7 H7 0.97(6) .
N5 C20 1.324(9) .
N5 C21 1.339(11) .
N5 C23 1.465(11) .
C16 N3 1.357(7) .
C15 H15A 0.9600 .
C15 H15B 0.9600 .
C15 H15C 0.9600 .
C4 H4 0.9300 .
C8 H8A 0.9600 .
C8 H8B 0.9600 .
C8 H8C 0.9600 .
C9 H9A 0.9600 .
C9 H9B 0.9600 .
C9 H9C 0.9600 .
C10 C12 1.534(7) .
C10 C11 1.535(7) .
C10 H10 0.98(6) .
N3 C17 1.368(10) .
N3 C19 1.448(8) .
C20 H20 0.9300 .
C11 H11A 0.9600 .
C11 H11B 0.9600 .
C11 H11C 0.9600 .
C18 C17 1.341(9) .
C18 H18 0.9300 .
C12 H12A 0.9600 .
C12 H12B 0.9600 .
C12 H12C 0.9600 .
C22 C21 1.359(12) .
C22 H22 0.9300 .
C21 H21 0.9300 .
O3 O3 0.777(14) 3_766
O3 C24 1.225(16) 3_766
O3 C26 1.245(15) .
O3 C24 1.427(13) .
O3 C26 1.50(2) 3_766
C17 H17 0.9300 .
C23 H23A 0.9600 .
C23 H23B 0.9600 .
C23 H23C 0.9600 .
C19 H19A 0.9600 .
C19 H19B 0.9600 .
C19 H19C 0.9600 .
C24 O3 1.225(16) 3_766
C24 C25 1.518(15) .
C26 C27 1.473(15) .
C26 O3 1.50(2) 3_766

loop_
_geom_torsion_atom_site_label_1
_geom_torsion_atom_site_label_2
_geom_torsion_atom_site_label_3
_geom_torsion_atom_site_label_4
_geom_torsion
_geom_torsion_site_symmetry_1
_geom_torsion_site_symmetry_4
O2 U1 N1 C13 121.8(4) . .
O1 U1 N1 C13 -59.3(4) . .
N2 U1 N1 C13 -150.3(4) . .
N2 U1 N1 C13 38(2) 4_575 .
N1 U1 N1 C13 30.2(4) 4_575 .
O2 U1 N1 C1 -69.1(3) . .
O1 U1 N1 C1 109.7(3) . .
N2 U1 N1 C1 18.8(3) . .
N2 U1 N1 C1 -153.0(19) 4_575 .
N1 U1 N1 C1 -160.7(2) 4_575 .
O2 U1 N2 C16 -142.3(4) . .
O1 U1 N2 C16 36.4(4) . .
N2 U1 N2 C16 -54.4(4) 4_575 .
N1 U1 N2 C16 133.6(19) 4_575 .
N1 U1 N2 C16 126.1(4) . .
O2 U1 N2 C18 46.5(4) . .
O1 U1 N2 C18 -134.8(4) . .
N2 U1 N2 C18 134.4(4) 4_575 .
N1 U1 N2 C18 -38(2) 4_575 .
N1 U1 N2 C18 -45.1(4) . .
C13 N1 C1 C6 -100.9(5) . .
U1 N1 C1 C6 88.7(4) . .
C13 N1 C1 C2 81.9(5) . .
U1 N1 C1 C2 -88.5(4) . .
C1 N1 C13 C14 173.5(5) . .
U1 N1 C13 C14 -18.6(7) . .
C1 N1 C13 C15 -3.9(7) . .
U1 N1 C13 C15 164.1(3) . .
C16 Co1 N4 C20 -118.39(18) . .
C16 Co1 N4 C20 118.39(18) 4_575 .
Cl1 Co1 N4 C20 0.000(2) . .
C16 Co1 N4 C22 61.61(18) . .
C16 Co1 N4 C22 -61.61(18) 4_575 .
Cl1 Co1 N4 C22 180.000(3) . .
N1 C13 C14 C13 -12.9(11) . 4_575
C15 C13 C14 C13 164.6(5) . 4_575
C2 C1 C6 C5 1.3(6) . .
N1 C1 C6 C5 -175.9(4) . .
C2 C1 C6 C10 -176.2(4) . .
N1 C1 C6 C10 6.7(6) . .
C4 C3 C2 C1 -0.5(7) . .
C4 C3 C2 C7 -178.5(4) . .
C6 C1 C2 C3 -1.0(6) . .
N1 C1 C2 C3 176.1(4) . .
C6 C1 C2 C7 176.9(4) . .
N1 C1 C2 C7 -5.9(6) . .
C1 C6 C5 C4 -0.1(7) . .
C10 C6 C5 C4 177.3(4) . .
C3 C2 C7 C8 52.2(6) . .
C1 C2 C7 C8 -125.7(5) . .
C3 C2 C7 C9 -69.6(6) . .
C1 C2 C7 C9 112.5(5) . .
C18 N2 C16 N3 0.5(6) . .
U1 N2 C16 N3 -171.8(3) . .
C18 N2 C16 Co1 -169.5(4) . .
U1 N2 C16 Co1 18.1(5) . .
N4 Co1 C16 N2 -98.1(4) . .
C16 Co1 C16 N2 33.4(5) 4_575 .
Cl1 Co1 C16 N2 150.2(3) . .
N4 Co1 C16 N3 94.3(5) . .
C16 Co1 C16 N3 -134.2(4) 4_575 .
Cl1 Co1 C16 N3 -17.5(5) . .
C2 C3 C4 C5 1.6(7) . .
C6 C5 C4 C3 -1.3(7) . .
C5 C6 C10 C12 42.0(6) . .
C1 C6 C10 C12 -140.6(5) . .
C5 C6 C10 C11 -82.1(6) . .
C1 C6 C10 C11 95.2(5) . .
N2 C16 N3 C17 -0.8(7) . .
Co1 C16 N3 C17 168.4(5) . .
N2 C16 N3 C19 -178.0(6) . .
Co1 C16 N3 C19 -8.7(9) . .
C21 N5 C20 N4 0.000(2) . .
C23 N5 C20 N4 180.000(2) . .
C22 N4 C20 N5 0.000(2) . .
Co1 N4 C20 N5 180.000(1) . .
C16 N2 C18 C17 -0.1(7) . .
U1 N2 C18 C17 172.4(4) . .
C20 N4 C22 C21 0.000(2) . .
Co1 N4 C22 C21 180.000(2) . .
C20 N5 C21 C22 0.000(2) . .
C23 N5 C21 C22 180.000(3) . .
N4 C22 C21 N5 0.000(2) . .
N2 C18 C17 N3 -0.4(8) . .
C16 N3 C17 C18 0.8(8) . .
C19 N3 C17 C18 178.1(7) . .
C24 O3 C24 O3 -0.005(7) 3_766 3_766
C26 O3 C24 O3 -149(3) . 3_766
C26 O3 C24 O3 16.5(14) 3_766 3_766
O3 O3 C24 C25 158(2) 3_766 .
C24 O3 C24 C25 158(2) 3_766 .
C26 O3 C24 C25 8.9(15) . .
C26 O3 C24 C25 174.6(12) 3_766 .
O3 O3 C26 C27 -22(3) 3_766 .
C24 O3 C26 C27 -114(3) 3_766 .
C24 O3 C26 C27 4.4(16) . .
C26 O3 C26 C27 -22(3) 3_766 .
C24 O3 C26 O3 -92(4) 3_766 3_766
C24 O3 C26 O3 26(2) . 3_766
C26 O3 C26 O3 -0.008(3) 3_766 3_766
